data_4126050
loop_
_publ_author_name
'Zhang, Shaoguang'
'Appel, Aaron M.'
'Bullock, R. Morris'

_publ_section_title
;
 Reversible Heterolytic Cleavage of the H-H Bond by Molybdenum Complexes:
 Controlling the Dynamics of Exchange Between Proton and Hydride.
;
_journal_issue 21
_journal_name_full 'Journal of the American Chemical Society'
_journal_page_first 7376
_journal_page_last 7387
_journal_paper_doi 10.1021/jacs.7b03053
_journal_volume 139
_journal_year 2017
_chemical_formula_moiety 'C30 H42 Mo N2 O P2'
_chemical_formula_sum 'C30 H42 Mo N2 O P2'
_chemical_formula_weight 604.53
_chemical_name_systematic
;
 ?
;
_space_group_crystal_system triclinic
_space_group_IT_number 2
_space_group_name_Hall '-P 1'
_space_group_name_H-M_alt 'P -1'
_symmetry_space_group_name_Hall '-P 1'
_symmetry_space_group_name_H-M 'P -1'
_atom_sites_solution_hydrogens mixed
_atom_sites_solution_primary iterative
_audit_creation_date 2015-09-28
_audit_creation_method
;
Olex2 1.2
(compiled 2015.01.26 svn.r3150 for OlexSys, GUI svn.r4998)
;
_cell_angle_alpha 96.291(6)
_cell_angle_beta 109.186(6)
_cell_angle_gamma 96.237(7)
_cell_formula_units_Z 2
_cell_length_a 9.7947(14)
_cell_length_b 10.5732(16)
_cell_length_c 14.690(2)
_cell_measurement_reflns_used 9884
_cell_measurement_temperature 100
_cell_measurement_theta_max 31.00
_cell_measurement_theta_min 2.27
_cell_volume 1411.1(4)
_computing_cell_refinement 'SAINT v8.34A (Bruker, 2013)'
_computing_data_reduction 'SAINT v8.34A (Bruker, 2013)'
_computing_molecular_graphics 'Olex2 (Dolomanov et al., 2009)'
_computing_publication_material 'Olex2 (Dolomanov et al., 2009)'
_computing_structure_refinement 'ShelXL (Sheldrick, 2008)'
_computing_structure_solution 'olex2.solve (Bourhis et al., 2015)'
_diffrn_ambient_temperature 100
_diffrn_measured_fraction_theta_full 0.989
_diffrn_measured_fraction_theta_max 0.986
_diffrn_measurement_device_type 'Bruker APEX-II CCD'
_diffrn_measurement_method '\f and \w scans'
_diffrn_radiation_type MoK\a
_diffrn_radiation_wavelength 0.71073
_diffrn_reflns_av_R_equivalents 0.0728
_diffrn_reflns_av_unetI/netI 0.0672
_diffrn_reflns_Laue_measured_fraction_full 0.989
_diffrn_reflns_Laue_measured_fraction_max 0.986
_diffrn_reflns_limit_h_max 14
_diffrn_reflns_limit_h_min -14
_diffrn_reflns_limit_k_max 15
_diffrn_reflns_limit_k_min -15
_diffrn_reflns_limit_l_max 20
_diffrn_reflns_limit_l_min -21
_diffrn_reflns_number 33832
_diffrn_reflns_point_group_measured_fraction_full 0.989
_diffrn_reflns_point_group_measured_fraction_max 0.986
_diffrn_reflns_theta_full 25.242
_diffrn_reflns_theta_max 31.098
_diffrn_reflns_theta_min 1.961
_diffrn_standards_number 0
_exptl_absorpt_coefficient_mu 0.604
_exptl_absorpt_correction_T_max 0.7462
_exptl_absorpt_correction_T_min 0.6544
_exptl_absorpt_correction_type multi-scan
_exptl_absorpt_process_details
;
SADABS-2014/5 (Bruker,2014/5) was used for absorption correction.
wR2(int) was 0.0959 before and 0.0878 after correction.
The Ratio of minimum to maximum transmission is 0.8770.
The \l/2 correction factor is 0.00150.
;
_exptl_crystal_colour 'clear light orange'
_exptl_crystal_colour_lustre clear
_exptl_crystal_colour_modifier light
_exptl_crystal_colour_primary orange
_exptl_crystal_density_diffrn 1.423
_exptl_crystal_description block
_exptl_crystal_F_000 632
_exptl_crystal_size_max 0.236
_exptl_crystal_size_mid 0.215
_exptl_crystal_size_min 0.178
_refine_diff_density_max 0.713
_refine_diff_density_min -0.550
_refine_diff_density_rms 0.096
_refine_ls_extinction_method none
_refine_ls_goodness_of_fit_ref 1.041
_refine_ls_hydrogen_treatment mixed
_refine_ls_matrix_type full
_refine_ls_number_parameters 357
_refine_ls_number_reflns 8953
_refine_ls_number_restraints 0
_refine_ls_restrained_S_all 1.041
_refine_ls_R_factor_all 0.0457
_refine_ls_R_factor_gt 0.0370
_refine_ls_shift/su_max 0.001
_refine_ls_shift/su_mean 0.000
_refine_ls_structure_factor_coef Fsqd
_refine_ls_weighting_details
;
 w=1/[\s^2^(Fo^2^)+(0.0327P)^2^+0.1971P]
 where P=(Fo^2^+2Fc^2^)/3
;
_refine_ls_weighting_scheme calc
_refine_ls_wR_factor_gt 0.0881
_refine_ls_wR_factor_ref 0.0929
_reflns_Friedel_coverage 0.000
_reflns_number_gt 7609
_reflns_number_total 8953
_reflns_threshold_expression 'I > 2\s(I)'
_cod_data_source_file ja7b03053_si_002.cif
_cod_data_source_block tBuPhMoH
_cod_depositor_comments 'Adding full bibliography for 4126047--4126059.cif.'
_cod_database_code 4126050
_shelxl_version_number 2013-2
_shelx_space_group_comment
;
The symmetry employed for this shelxl refinement is uniquely defined
by the following loop, which should always be used as a source of
symmetry information in preference to the above space-group names.
They are only intended as comments.
;
_shelx_estimated_absorpt_t_max 0.900
_shelx_estimated_absorpt_t_min 0.871
_olex2_refinement_description
;
1. Fixed Uiso
 At 1.2 times of:
  All C(H) groups, All C(H,H) groups
 At 1.5 times of:
  All C(H,H,H) groups
2.a Secondary CH2 refined with riding coordinates:
 C2(H2A,H2B), C3(H3A,H3B)
2.b Aromatic/amide H refined with riding coordinates:
 C16(H16), C26(H26), C28(H28), C15(H15), C17(H17), C29(H29), C27(H27),
 C30(H30), C23(H23), C18(H18), C19(H19), C24(H24), C22(H22)
2.c Idealised Me refined as rotating group:
 C12(H12A,H12B,H12C), C7(H7A,H7B,H7C), C8(H8A,H8B,H8C), C9(H9A,H9B,H9C),
 C13(H13A,H13B,H13C), C11(H11A,H11B,H11C)
;
_olex2_submission_special_instructions 'No special instructions were received'

loop_
_space_group_symop_operation_xyz
'x, y, z'
'-x, -y, -z'

loop_
_atom_site_label
_atom_site_type_symbol
_atom_site_fract_x
_atom_site_fract_y
_atom_site_fract_z
_atom_site_U_iso_or_equiv
_atom_site_adp_type
_atom_site_occupancy
_atom_site_site_symmetry_order
_atom_site_calc_flag
_atom_site_refinement_flags_posn
Mo1 Mo 0.35484(2) 0.23691(2) 0.62251(2) 0.01400(5) Uani 1 1 d .
P2 P 0.41331(4) 0.46260(4) 0.69050(3) 0.01260(9) Uani 1 1 d .
P1 P 0.60475(5) 0.26410(4) 0.73233(3) 0.01344(9) Uani 1 1 d .
O1 O 0.48960(16) 0.20383(14) 0.46057(11) 0.0273(3) Uani 1 1 d .
N1 N 0.70845(15) 0.51745(14) 0.72953(12) 0.0159(3) Uani 1 1 d .
C16 C 1.0765(2) 0.6877(2) 0.88346(17) 0.0308(5) Uani 1 1 d .
H16 H 1.1552 0.6748 0.9384 0.037 Uiso 1 1 calc R
C26 C 0.2668(2) 0.0802(2) 0.70149(17) 0.0284(5) Uani 1 1 d .
H26 H 0.3264 0.0612 0.7624 0.034 Uiso 1 1 calc R
C6 C 0.27289(18) 0.57386(17) 0.65578(14) 0.0176(4) Uani 1 1 d .
C10 C 0.7149(2) 0.12741(17) 0.74843(14) 0.0190(4) Uani 1 1 d .
C20 C 0.4244(2) 0.32572(18) 0.92015(13) 0.0179(3) Uani 1 1 d .
C14 C 0.83516(18) 0.61188(17) 0.76424(14) 0.0163(3) Uani 1 1 d .
C4 C 0.63548(19) 0.33407(18) 0.86187(13) 0.0169(3) Uani 1 1 d .
H4A H 0.719(2) 0.403(2) 0.8844(17) 0.020 Uiso 1 1 d R
C28 C 0.1053(2) 0.1711(2) 0.58785(16) 0.0258(4) Uani 1 1 d .
H28 H 0.0364 0.2241 0.5581 0.031 Uiso 1 1 calc R
N2 N 0.50945(16) 0.38416(15) 0.87409(11) 0.0169(3) Uani 1 1 d .
C21 C 0.2999(2) 0.3745(2) 0.92893(14) 0.0227(4) Uani 1 1 d .
C15 C 0.95317(19) 0.5953(2) 0.84450(14) 0.0225(4) Uani 1 1 d .
H15 H 0.9485 0.5191 0.8728 0.027 Uiso 1 1 calc R
C2 C 0.57147(17) 0.55349(17) 0.66989(14) 0.0160(3) Uani 1 1 d .
H2A H 0.5607 0.5350 0.6001 0.019 Uiso 1 1 calc R
H2B H 0.5730 0.6471 0.6866 0.019 Uiso 1 1 calc R
C12 C 0.7348(2) 0.0844(2) 0.65146(16) 0.0265(4) Uani 1 1 d .
H12A H 0.6388 0.0625 0.5996 0.040 Uiso 1 1 calc GR
H12B H 0.7847 0.0086 0.6565 0.040 Uiso 1 1 calc GR
H12C H 0.7937 0.1543 0.6361 0.040 Uiso 1 1 calc GR
C17 C 1.0861(2) 0.7988(2) 0.8429(2) 0.0367(6) Uani 1 1 d .
H17 H 1.1703 0.8629 0.8702 0.044 Uiso 1 1 calc R
C29 C 0.1601(2) 0.07779(19) 0.53788(16) 0.0251(4) Uani 1 1 d .
H29 H 0.1339 0.0572 0.4691 0.030 Uiso 1 1 calc R
C7 C 0.13639(19) 0.51635(19) 0.67413(16) 0.0233(4) Uani 1 1 d .
H7A H 0.0966 0.4323 0.6329 0.035 Uiso 1 1 calc GR
H7B H 0.0629 0.5740 0.6583 0.035 Uiso 1 1 calc GR
H7C H 0.1619 0.5058 0.7429 0.035 Uiso 1 1 calc GR
C5 C 0.4773(2) 0.49752(17) 0.82764(13) 0.0162(3) Uani 1 1 d .
H5A H 0.565(2) 0.560(2) 0.8506(16) 0.019 Uiso 1 1 d R
C8 C 0.3285(2) 0.70984(18) 0.71462(17) 0.0255(4) Uani 1 1 d .
H8A H 0.3630 0.7043 0.7845 0.038 Uiso 1 1 calc GR
H8B H 0.2488 0.7614 0.6997 0.038 Uiso 1 1 calc GR
H8C H 0.4093 0.7506 0.6972 0.038 Uiso 1 1 calc GR
C25 C 0.4562(3) 0.2145(2) 0.96221(18) 0.0311(5) Uani 1 1 d .
C9 C 0.2322(2) 0.5830(2) 0.54662(15) 0.0274(5) Uani 1 1 d .
H9A H 0.3189 0.6206 0.5339 0.041 Uiso 1 1 calc GR
H9B H 0.1559 0.6377 0.5279 0.041 Uiso 1 1 calc GR
H9C H 0.1958 0.4967 0.5084 0.041 Uiso 1 1 calc GR
C13 C 0.8661(2) 0.1657(2) 0.82920(16) 0.0277(5) Uani 1 1 d .
H13A H 0.9233 0.2350 0.8119 0.041 Uiso 1 1 calc GR
H13B H 0.9177 0.0909 0.8359 0.041 Uiso 1 1 calc GR
H13C H 0.8536 0.1954 0.8911 0.041 Uiso 1 1 calc GR
C1 C 0.4451(2) 0.22040(17) 0.52507(14) 0.0183(4) Uani 1 1 d .
C27 C 0.1705(2) 0.1719(2) 0.68926(16) 0.0262(4) Uani 1 1 d .
H27 H 0.1527 0.2244 0.7397 0.031 Uiso 1 1 calc R
C30 C 0.2607(2) 0.02090(18) 0.60855(17) 0.0262(4) Uani 1 1 d .
H30 H 0.3141 -0.0447 0.5960 0.031 Uiso 1 1 calc R
C23 C 0.2497(3) 0.2075(2) 1.01775(18) 0.0363(5) Uani 1 1 d .
H23 H 0.1916 0.1680 1.0505 0.044 Uiso 1 1 calc R
C11 C 0.6297(2) 0.01490(19) 0.77385(18) 0.0295(5) Uani 1 1 d .
H11A H 0.6110 0.0430 0.8339 0.044 Uiso 1 1 calc GR
H11B H 0.6871 -0.0560 0.7835 0.044 Uiso 1 1 calc GR
H11C H 0.5365 -0.0144 0.7205 0.044 Uiso 1 1 calc GR
C18 C 0.9720(2) 0.8156(2) 0.7623(2) 0.0346(6) Uani 1 1 d .
H18 H 0.9791 0.8909 0.7333 0.042 Uiso 1 1 calc R
C19 C 0.84661(19) 0.72358(18) 0.72280(17) 0.0238(4) Uani 1 1 d .
H19 H 0.7686 0.7368 0.6675 0.029 Uiso 1 1 calc R
C24 C 0.3708(3) 0.1584(2) 1.0095(2) 0.0407(6) Uani 1 1 d .
H24 H 0.3961 0.0835 1.0373 0.049 Uiso 1 1 calc R
C22 C 0.2168(2) 0.3161(2) 0.97666(15) 0.0289(5) Uani 1 1 d .
H22 H 0.1341 0.3519 0.9813 0.035 Uiso 1 1 calc R
C3 C 0.72943(18) 0.38555(16) 0.70290(14) 0.0157(3) Uani 1 1 d .
H3A H 0.8320 0.3757 0.7380 0.019 Uiso 1 1 calc R
H3B H 0.7123 0.3693 0.6321 0.019 Uiso 1 1 calc R
H1 H 0.292(3) 0.341(2) 0.542(2) 0.042(7) Uiso 1 1 d .
H4B H 0.665(2) 0.2723(19) 0.9032(16) 0.014(5) Uiso 1 1 d .
H5B H 0.406(3) 0.534(2) 0.8450(18) 0.028(6) Uiso 1 1 d .
H21 H 0.281(2) 0.451(2) 0.9055(17) 0.022(6) Uiso 1 1 d .
H25 H 0.537(3) 0.174(3) 0.953(2) 0.041(7) Uiso 1 1 d .

loop_
_atom_site_aniso_label
_atom_site_aniso_U_11
_atom_site_aniso_U_22
_atom_site_aniso_U_33
_atom_site_aniso_U_23
_atom_site_aniso_U_13
_atom_site_aniso_U_12
Mo1 0.01300(7) 0.01404(8) 0.01343(8) 0.00003(6) 0.00406(6) -0.00066(5)
P2 0.01043(17) 0.01436(19) 0.0127(2) 0.00254(17) 0.00370(16) 0.00126(15)
P1 0.01386(19) 0.0140(2) 0.0126(2) 0.00210(17) 0.00456(16) 0.00272(15)
O1 0.0354(8) 0.0285(8) 0.0208(7) 0.0022(6) 0.0147(6) 0.0028(6)
N1 0.0104(6) 0.0161(7) 0.0202(8) 0.0033(6) 0.0039(6) 0.0009(5)
C16 0.0166(8) 0.0465(13) 0.0224(11) -0.0104(10) 0.0038(8) 0.0003(8)
C26 0.0314(10) 0.0275(10) 0.0285(11) 0.0080(9) 0.0149(9) -0.0040(8)
C6 0.0136(7) 0.0194(8) 0.0204(9) 0.0063(7) 0.0050(7) 0.0052(6)
C10 0.0209(8) 0.0174(8) 0.0197(9) 0.0023(7) 0.0071(7) 0.0079(7)
C20 0.0218(8) 0.0198(8) 0.0112(8) 0.0002(7) 0.0060(7) 0.0005(7)
C14 0.0121(7) 0.0184(8) 0.0187(9) -0.0013(7) 0.0071(7) 0.0021(6)
C4 0.0185(8) 0.0205(8) 0.0117(8) 0.0035(7) 0.0046(7) 0.0045(7)
C28 0.0160(8) 0.0274(10) 0.0301(11) -0.0036(9) 0.0080(8) -0.0056(7)
N2 0.0214(7) 0.0189(7) 0.0149(7) 0.0056(6) 0.0102(6) 0.0066(6)
C21 0.0232(9) 0.0297(10) 0.0150(9) 0.0006(8) 0.0078(7) 0.0014(8)
C15 0.0163(8) 0.0340(11) 0.0161(9) -0.0001(8) 0.0056(7) 0.0033(7)
C2 0.0114(7) 0.0191(8) 0.0179(9) 0.0075(7) 0.0046(6) 0.0017(6)
C12 0.0351(11) 0.0246(10) 0.0234(10) 0.0020(8) 0.0122(9) 0.0140(8)
C17 0.0174(9) 0.0314(11) 0.0511(15) -0.0166(11) 0.0090(10) -0.0060(8)
C29 0.0212(9) 0.0252(10) 0.0233(10) -0.0076(8) 0.0080(8) -0.0093(7)
C7 0.0164(8) 0.0254(9) 0.0312(11) 0.0043(8) 0.0119(8) 0.0048(7)
C5 0.0185(8) 0.0156(8) 0.0145(8) 0.0014(7) 0.0059(7) 0.0034(6)
C8 0.0212(8) 0.0181(9) 0.0366(12) 0.0056(8) 0.0083(8) 0.0052(7)
C25 0.0408(12) 0.0300(11) 0.0323(12) 0.0130(10) 0.0216(10) 0.0099(9)
C9 0.0240(9) 0.0375(11) 0.0229(11) 0.0129(9) 0.0059(8) 0.0129(8)
C13 0.0246(9) 0.0309(11) 0.0259(11) 0.0037(9) 0.0037(8) 0.0139(8)
C1 0.0194(8) 0.0169(8) 0.0163(9) 0.0011(7) 0.0043(7) 0.0001(6)
C27 0.0238(9) 0.0270(10) 0.0285(11) -0.0049(9) 0.0163(8) -0.0073(8)
C30 0.0289(10) 0.0142(8) 0.0358(12) -0.0009(8) 0.0155(9) -0.0036(7)
C23 0.0392(12) 0.0436(13) 0.0288(12) 0.0052(10) 0.0207(10) -0.0106(10)
C11 0.0363(11) 0.0202(9) 0.0389(13) 0.0127(9) 0.0175(10) 0.0109(8)
C18 0.0219(9) 0.0176(9) 0.0633(17) 0.0017(10) 0.0159(10) -0.0007(7)
C19 0.0146(8) 0.0196(9) 0.0375(12) 0.0062(8) 0.0091(8) 0.0025(7)
C24 0.0584(16) 0.0338(12) 0.0424(15) 0.0185(11) 0.0298(13) 0.0075(11)
C22 0.0224(9) 0.0435(13) 0.0186(10) -0.0033(9) 0.0090(8) -0.0027(9)
C3 0.0133(7) 0.0182(8) 0.0167(9) 0.0022(7) 0.0068(6) 0.0032(6)

loop_
_atom_type_symbol
_atom_type_description
_atom_type_scat_dispersion_real
_atom_type_scat_dispersion_imag
_atom_type_scat_source
C C 0.0033 0.0016 'International Tables Vol C Tables 4.2.6.8 and 6.1.1.4'
H H 0.0000 0.0000 'International Tables Vol C Tables 4.2.6.8 and 6.1.1.4'
Mo Mo -1.6832 0.6857 'International Tables Vol C Tables 4.2.6.8 and 6.1.1.4'
N N 0.0061 0.0033 'International Tables Vol C Tables 4.2.6.8 and 6.1.1.4'
O O 0.0106 0.0060 'International Tables Vol C Tables 4.2.6.8 and 6.1.1.4'
P P 0.1023 0.0942 'International Tables Vol C Tables 4.2.6.8 and 6.1.1.4'

loop_
_geom_angle_atom_site_label_1
_geom_angle_atom_site_label_2
_geom_angle_atom_site_label_3
_geom_angle
P2 Mo1 P1 75.219(17)
P2 Mo1 H1 64.4(9)
P1 Mo1 H1 122.9(9)
C26 Mo1 P2 121.90(6)
C26 Mo1 P1 94.69(6)
C26 Mo1 C27 34.45(7)
C26 Mo1 H1 140.5(9)
C28 Mo1 P2 108.47(6)
C28 Mo1 P1 150.34(6)
C28 Mo1 C26 57.76(8)
C28 Mo1 C27 34.74(7)
C28 Mo1 H1 82.8(9)
C29 Mo1 P2 142.03(5)
C29 Mo1 P1 140.75(5)
C29 Mo1 C26 58.44(8)
C29 Mo1 C28 35.63(7)
C29 Mo1 C27 58.59(8)
C29 Mo1 C30 35.59(7)
C29 Mo1 H1 92.2(9)
C1 Mo1 P2 104.86(6)
C1 Mo1 P1 82.77(5)
C1 Mo1 C26 130.92(8)
C1 Mo1 C28 122.60(8)
C1 Mo1 C29 94.05(8)
C1 Mo1 C27 152.53(8)
C1 Mo1 C30 98.48(8)
C1 Mo1 H1 71.4(9)
C27 Mo1 P2 99.52(5)
C27 Mo1 P1 116.03(5)
C27 Mo1 H1 109.2(9)
C30 Mo1 P2 156.55(6)
C30 Mo1 P1 105.95(5)
C30 Mo1 C26 35.14(8)
C30 Mo1 C28 58.88(8)
C30 Mo1 C27 58.40(8)
C30 Mo1 H1 127.2(9)
C6 P2 Mo1 121.01(6)
C2 P2 Mo1 115.57(6)
C2 P2 C6 101.25(8)
C2 P2 C5 99.45(8)
C5 P2 Mo1 114.92(6)
C5 P2 C6 101.43(9)
C10 P1 Mo1 122.47(6)
C4 P1 Mo1 115.24(6)
C4 P1 C10 102.23(8)
C3 P1 Mo1 113.21(6)
C3 P1 C10 100.56(8)
C3 P1 C4 99.88(9)
C14 N1 C2 118.40(14)
C14 N1 C3 116.59(14)
C2 N1 C3 115.21(14)
C15 C16 H16 119.8
C15 C16 C17 120.3(2)
C17 C16 H16 119.8
Mo1 C26 H26 121.4
C27 C26 Mo1 73.87(12)
C27 C26 H26 125.4
C27 C26 C30 109.21(19)
C30 C26 Mo1 70.96(11)
C30 C26 H26 125.4
C7 C6 P2 108.13(12)
C7 C6 C8 109.41(17)
C7 C6 C9 108.64(16)
C8 C6 P2 112.25(12)
C8 C6 C9 108.87(16)
C9 C6 P2 109.47(14)
C12 C10 P1 108.03(12)
C12 C10 C13 109.38(17)
C12 C10 C11 108.74(17)
C13 C10 P1 112.70(13)
C11 C10 P1 109.00(13)
C11 C10 C13 108.92(16)
N2 C20 C21 121.94(16)
N2 C20 C25 122.27(18)
C25 C20 C21 115.79(18)
C15 C14 N1 119.25(16)
C15 C14 C19 118.06(17)
C19 C14 N1 122.68(16)
P1 C4 H4A 109.2(14)
P1 C4 H4B 109.9(13)
H4A C4 H4B 104.3(17)
N2 C4 P1 113.21(12)
N2 C4 H4A 109.0(13)
N2 C4 H4B 110.8(13)
Mo1 C28 H28 120.1
C29 C28 Mo1 70.92(11)
C29 C28 H28 125.7
C27 C28 Mo1 74.96(11)
C27 C28 H28 125.7
C27 C28 C29 108.57(19)
C20 N2 C4 122.99(14)
C20 N2 C5 123.55(15)
C4 N2 C5 113.36(15)
C20 C21 H21 116.9(14)
C22 C21 C20 121.37(19)
C22 C21 H21 121.6(15)
C16 C15 C14 121.2(2)
C16 C15 H15 119.4
C14 C15 H15 119.4
P2 C2 H2A 109.5
P2 C2 H2B 109.5
N1 C2 P2 110.58(11)
N1 C2 H2A 109.5
N1 C2 H2B 109.5
H2A C2 H2B 108.1
C10 C12 H12A 109.5
C10 C12 H12B 109.5
C10 C12 H12C 109.5
H12A C12 H12B 109.5
H12A C12 H12C 109.5
H12B C12 H12C 109.5
C16 C17 H17 120.3
C18 C17 C16 119.31(19)
C18 C17 H17 120.3
Mo1 C29 H29 119.2
C28 C29 Mo1 73.44(11)
C28 C29 H29 126.0
C30 C29 Mo1 73.24(11)
C30 C29 C28 107.95(19)
C30 C29 H29 126.0
C6 C7 H7A 109.5
C6 C7 H7B 109.5
C6 C7 H7C 109.5
H7A C7 H7B 109.5
H7A C7 H7C 109.5
H7B C7 H7C 109.5
P2 C5 H5A 108.9(14)
P2 C5 H5B 107.8(15)
N2 C5 P2 113.35(13)
N2 C5 H5A 108.1(12)
N2 C5 H5B 110.7(14)
H5A C5 H5B 108(2)
C6 C8 H8A 109.5
C6 C8 H8B 109.5
C6 C8 H8C 109.5
H8A C8 H8B 109.5
H8A C8 H8C 109.5
H8B C8 H8C 109.5
C20 C25 H25 118.1(16)
C24 C25 C20 121.4(2)
C24 C25 H25 120.4(16)
C6 C9 H9A 109.5
C6 C9 H9B 109.5
C6 C9 H9C 109.5
H9A C9 H9B 109.5
H9A C9 H9C 109.5
H9B C9 H9C 109.5
C10 C13 H13A 109.5
C10 C13 H13B 109.5
C10 C13 H13C 109.5
H13A C13 H13B 109.5
H13A C13 H13C 109.5
H13B C13 H13C 109.5
O1 C1 Mo1 174.36(16)
Mo1 C27 H27 123.2
C26 C27 Mo1 71.69(12)
C26 C27 C28 107.1(2)
C26 C27 H27 126.5
C28 C27 Mo1 70.30(11)
C28 C27 H27 126.5
Mo1 C30 H30 120.4
C26 C30 Mo1 73.90(11)
C26 C30 H30 126.4
C29 C30 Mo1 71.18(11)
C29 C30 C26 107.17(19)
C29 C30 H30 126.4
C24 C23 H23 121.4
C22 C23 H23 121.4
C22 C23 C24 117.2(2)
C10 C11 H11A 109.5
C10 C11 H11B 109.5
C10 C11 H11C 109.5
H11A C11 H11B 109.5
H11A C11 H11C 109.5
H11B C11 H11C 109.5
C17 C18 H18 119.6
C17 C18 C19 120.9(2)
C19 C18 H18 119.6
C14 C19 H19 119.9
C18 C19 C14 120.17(19)
C18 C19 H19 119.9
C25 C24 C23 122.1(2)
C25 C24 H24 118.9
C23 C24 H24 118.9
C21 C22 H22 118.9
C23 C22 C21 122.1(2)
C23 C22 H22 118.9
P1 C3 H3A 109.1
P1 C3 H3B 109.1
N1 C3 P1 112.49(12)
N1 C3 H3A 109.1
N1 C3 H3B 109.1
H3A C3 H3B 107.8

loop_
_geom_bond_atom_site_label_1
_geom_bond_atom_site_label_2
_geom_bond_distance
Mo1 P2 2.4135(6)
Mo1 P1 2.4139(5)
Mo1 C26 2.367(2)
Mo1 C28 2.3350(19)
Mo1 C29 2.3023(19)
Mo1 C1 1.916(2)
Mo1 C27 2.395(2)
Mo1 C30 2.3291(19)
Mo1 H1 1.71(2)
P2 C6 1.8862(17)
P2 C2 1.8610(17)
P2 C5 1.8827(19)
P1 C10 1.8854(18)
P1 C4 1.878(2)
P1 C3 1.8589(18)
O1 C1 1.171(2)
N1 C14 1.414(2)
N1 C2 1.458(2)
N1 C3 1.461(2)
C16 H16 0.9500
C16 C15 1.381(3)
C16 C17 1.382(3)
C26 H26 0.9500
C26 C27 1.410(3)
C26 C30 1.418(3)
C6 C7 1.525(3)
C6 C8 1.536(3)
C6 C9 1.537(3)
C10 C12 1.528(3)
C10 C13 1.541(3)
C10 C11 1.529(3)
C20 N2 1.372(2)
C20 C21 1.413(3)
C20 C25 1.405(3)
C14 C15 1.397(2)
C14 C19 1.397(3)
C4 H4A 0.98(2)
C4 N2 1.450(2)
C4 H4B 0.943(19)
C28 H28 0.9500
C28 C29 1.419(3)
C28 C27 1.413(3)
N2 C5 1.457(2)
C21 C22 1.377(3)
C21 H21 0.92(2)
C15 H15 0.9500
C2 H2A 0.9900
C2 H2B 0.9900
C12 H12A 0.9800
C12 H12B 0.9800
C12 H12C 0.9800
C17 H17 0.9500
C17 C18 1.378(3)
C29 H29 0.9500
C29 C30 1.415(3)
C7 H7A 0.9800
C7 H7B 0.9800
C7 H7C 0.9800
C5 H5A 0.96(2)
C5 H5B 0.93(2)
C8 H8A 0.9800
C8 H8B 0.9800
C8 H8C 0.9800
C25 C24 1.378(3)
C25 H25 0.97(3)
C9 H9A 0.9800
C9 H9B 0.9800
C9 H9C 0.9800
C13 H13A 0.9800
C13 H13B 0.9800
C13 H13C 0.9800
C27 H27 0.9500
C30 H30 0.9500
C23 H23 0.9500
C23 C24 1.380(4)
C23 C22 1.375(3)
C11 H11A 0.9800
C11 H11B 0.9800
C11 H11C 0.9800
C18 H18 0.9500
C18 C19 1.393(3)
C19 H19 0.9500
C24 H24 0.9500
C22 H22 0.9500
C3 H3A 0.9900
C3 H3B 0.9900

loop_
_geom_torsion_atom_site_label_1
_geom_torsion_atom_site_label_2
_geom_torsion_atom_site_label_3
_geom_torsion_atom_site_label_4
_geom_torsion
Mo1 P2 C6 C7 53.84(16)
Mo1 P2 C6 C8 174.62(11)
Mo1 P2 C6 C9 -64.35(14)
Mo1 P2 C2 N1 -72.03(14)
Mo1 P2 C5 N2 11.20(15)
Mo1 P1 C10 C12 64.32(15)
Mo1 P1 C10 C13 -174.72(12)
Mo1 P1 C10 C11 -53.68(17)
Mo1 P1 C4 N2 -10.78(15)
Mo1 P1 C3 N1 73.88(13)
Mo1 C26 C27 C28 61.75(13)
Mo1 C26 C30 C29 -63.85(13)
Mo1 C28 C29 C30 65.64(13)
Mo1 C28 C27 C26 -62.66(14)
Mo1 C29 C30 C26 65.67(13)
P1 C4 N2 C20 108.85(17)
P1 C4 N2 C5 -67.64(17)
N1 C14 C15 C16 -177.17(19)
N1 C14 C19 C18 177.6(2)
C16 C17 C18 C19 1.4(4)
C6 P2 C2 N1 155.32(13)
C6 P2 C5 N2 143.54(13)
C10 P1 C4 N2 -145.97(13)
C10 P1 C3 N1 -153.73(12)
C20 N2 C5 P2 -109.00(18)
C20 C21 C22 C23 -0.3(3)
C20 C25 C24 C23 0.3(4)
C14 N1 C2 P2 -147.75(14)
C14 N1 C3 P1 144.52(13)
C4 P1 C10 C12 -164.75(14)
C4 P1 C10 C13 -43.80(16)
C4 P1 C10 C11 77.24(16)
C4 P1 C3 N1 -49.18(13)
C4 N2 C5 P2 67.46(17)
C28 C29 C30 Mo1 -65.77(13)
C28 C29 C30 C26 -0.1(2)
N2 C20 C21 C22 -178.99(19)
N2 C20 C25 C24 179.0(2)
C21 C20 N2 C4 -178.32(17)
C21 C20 N2 C5 -2.2(3)
C21 C20 C25 C24 -0.5(3)
C15 C16 C17 C18 -0.9(4)
C15 C14 C19 C18 -0.9(3)
C2 P2 C6 C7 -176.88(14)
C2 P2 C6 C8 -56.10(16)
C2 P2 C6 C9 64.92(15)
C2 P2 C5 N2 -112.84(13)
C2 N1 C14 C15 159.59(17)
C2 N1 C14 C19 -19.0(3)
C2 N1 C3 P1 -70.05(17)
C17 C16 C15 C14 -0.6(3)
C17 C18 C19 C14 -0.5(4)
C29 C28 C27 Mo1 63.43(13)
C29 C28 C27 C26 0.8(2)
C5 P2 C6 C7 -74.70(15)
C5 P2 C6 C8 46.08(15)
C5 P2 C6 C9 167.10(13)
C5 P2 C2 N1 51.56(14)
C25 C20 N2 C4 2.2(3)
C25 C20 N2 C5 178.36(19)
C25 C20 C21 C22 0.5(3)
C27 C26 C30 Mo1 64.44(14)
C27 C26 C30 C29 0.6(2)
C27 C28 C29 Mo1 -66.05(13)
C27 C28 C29 C30 -0.4(2)
C30 C26 C27 Mo1 -62.59(14)
C30 C26 C27 C28 -0.8(2)
C19 C14 C15 C16 1.5(3)
C24 C23 C22 C21 0.0(4)
C22 C23 C24 C25 -0.1(4)
C3 P1 C10 C12 -62.10(15)
C3 P1 C10 C13 58.85(16)
C3 P1 C10 C11 179.89(15)
C3 P1 C4 N2 110.84(13)
C3 N1 C14 C15 -56.1(2)
C3 N1 C14 C19 125.3(2)
C3 N1 C2 P2 67.47(18)
